data_7132262
loop_
_publ_author_name
'Reddy, Mokilla Ramachandra'
'Eerappa , Rajakumara'
'Gedu, Satyanarayana'

_publ_section_title
;
 Transition Metal-Free and Temperature Dependent One-Pot Access to
 Phenanthrene-Fused Heterocycles via 1,3-Dipolar Cycloaddition Pathway
;
_journal_name_full 'Chemical Communications'
_journal_paper_doi 10.1039/D3CC04473D
_journal_year 2023
_chemical_absolute_configuration ad
_chemical_formula_moiety 'C26 H22 N2 O4'
_chemical_formula_sum 'C26 H22 N2 O4'
_chemical_formula_weight 426.45
_space_group_crystal_system monoclinic
_space_group_IT_number 9
_space_group_name_Hall 'C -2yc'
_space_group_name_H-M_alt 'C 1 c 1'
_atom_sites_solution_hydrogens geom
_atom_sites_solution_primary iterative
_audit_creation_date 2023-09-07
_audit_creation_method
;
Olex2 1.5
(compiled 2023.03.06 svn.rbb2c1857 for OlexSys, GUI svn.r6748)
;
_audit_update_record
;
2023-09-08 deposited with the CCDC.	2023-10-25 downloaded from the CCDC.
;
_cell_angle_alpha 90
_cell_angle_beta 90.324(2)
_cell_angle_gamma 90
_cell_formula_units_Z 4
_cell_length_a 13.0990(9)
_cell_length_b 16.0302(11)
_cell_length_c 10.1789(6)
_cell_measurement_reflns_used 9902
_cell_measurement_temperature 298
_cell_measurement_theta_max 26.26
_cell_measurement_theta_min 2.54
_cell_volume 2137.3(2)
_computing_cell_refinement 'SAINT V8.40B (?, 2016)'
_computing_data_reduction 'SAINT V8.40B (?, 2016)'
_computing_molecular_graphics 'Olex2 1.5 (Dolomanov et al., 2009)'
_computing_publication_material 'Olex2 1.5 (Dolomanov et al., 2009)'
_computing_structure_refinement 'olex2.refine 1.5 (Bourhis et al., 2015)'
_computing_structure_solution 'olex2.solve 1.5 (Bourhis et al., 2015)'
_diffrn_ambient_temperature 298
_diffrn_measured_fraction_theta_full 0.997
_diffrn_measured_fraction_theta_max 0.989
_diffrn_measurement_device_type 'Bruker APEX-II CCD'
_diffrn_measurement_method '\f and \w scans'
_diffrn_radiation_type MoK\a
_diffrn_radiation_wavelength 0.71073
_diffrn_reflns_av_R_equivalents 0.0449
_diffrn_reflns_av_unetI/netI 0.0343
_diffrn_reflns_Laue_measured_fraction_full 0.997
_diffrn_reflns_Laue_measured_fraction_max 0.989
_diffrn_reflns_limit_h_max 16
_diffrn_reflns_limit_h_min -16
_diffrn_reflns_limit_k_max 20
_diffrn_reflns_limit_k_min -20
_diffrn_reflns_limit_l_max 13
_diffrn_reflns_limit_l_min -12
_diffrn_reflns_number 21424
_diffrn_reflns_point_group_measured_fraction_full 0.997
_diffrn_reflns_point_group_measured_fraction_max 0.989
_diffrn_reflns_theta_full 25.242
_diffrn_reflns_theta_max 27.292
_diffrn_reflns_theta_min 2.541
_diffrn_source_current 1.4
_diffrn_source_power 0.07
_diffrn_source_voltage 50.0
_diffrn_standards_number 0
_exptl_absorpt_coefficient_mu 0.090
_exptl_absorpt_correction_T_max 0.7455
_exptl_absorpt_correction_T_min 0.6516
_exptl_absorpt_correction_type multi-scan
_exptl_absorpt_process_details
;
SADABS-2016/2 (Bruker,2016/2) was used for absorption correction.
wR2(int) was 0.1128 before and 0.0590 after correction.
The Ratio of minimum to maximum transmission is 0.8740.
The \l/2 correction factor is Not present.
;
_exptl_crystal_colour 'clear light colourless'
_exptl_crystal_colour_lustre clear
_exptl_crystal_colour_modifier light
_exptl_crystal_colour_primary colourless
_exptl_crystal_density_diffrn 1.325
_exptl_crystal_description block
_exptl_crystal_F_000 896
_exptl_crystal_preparation 'In DCM and hexane'
_exptl_crystal_recrystallization_method DCM/Hexane
_exptl_crystal_size_max 0.7
_exptl_crystal_size_mid 0.6
_exptl_crystal_size_min 0.5
_refine_diff_density_max 0.122
_refine_diff_density_min -0.148
_refine_diff_density_rms 0.034
_refine_ls_abs_structure_details
;
 Refined as a perfect inversion twin.
;
_refine_ls_abs_structure_Flack 0.5
_refine_ls_extinction_method none
_refine_ls_goodness_of_fit_ref 1.066
_refine_ls_hydrogen_treatment constr
_refine_ls_matrix_type full
_refine_ls_number_parameters 292
_refine_ls_number_reflns 4684
_refine_ls_number_restraints 2
_refine_ls_restrained_S_all 1.065
_refine_ls_R_factor_all 0.0469
_refine_ls_R_factor_gt 0.0364
_refine_ls_shift/su_max 0.000
_refine_ls_shift/su_mean 0.000
_refine_ls_structure_factor_coef Fsqd
_refine_ls_weighting_details 'w=1/[\s^2^(Fo^2^)+(0.0461P)^2^+0.2303P] where P=(Fo^2^+2Fc^2^)/3'
_refine_ls_weighting_scheme calc
_refine_ls_wR_factor_gt 0.0842
_refine_ls_wR_factor_ref 0.0912
_reflns_Friedel_coverage 0.996
_reflns_Friedel_fraction_full 0.997
_reflns_Friedel_fraction_max 0.989
_reflns_number_gt 4010
_reflns_number_total 4684
_reflns_threshold_expression 'I > 2\s(I)'
_cod_data_source_file d3cc04473d2.cif
_cod_data_source_block 3ea
_cod_database_code 7132262
_shelx_shelxl_version_number 2019/1
_shelx_space_group_comment
;
The symmetry employed for this shelxl refinement is uniquely defined
by the following loop, which should always be used as a source of
symmetry information in preference to the above space-group names.
They are only intended as comments.
;
_shelx_estimated_absorpt_t_max 0.956
_shelx_estimated_absorpt_t_min 0.940
_olex2_refinement_description
;
1. Fixed Uiso
 At 1.2 times of:
  All C(H) groups, All C(H,H) groups
 At 1.5 times of:
  All C(H,H,H) groups
2.a Secondary CH2 refined with riding coordinates:
 C24(H24a,H24b)
2.b Aromatic/amide H refined with riding coordinates:
 C1(H1), C2(H2), C3(H3), C8(H8), C11(H11), C15(H15), C16(H16), C17(H17),
 C18(H18), C21(H21), C22(H22)
2.c Idealised Me refined as rotating group:
 C10(H10a,H10b,H10c), C25(H25a,H25b,H25c), C26(H26a,H26b,H26c)
;
_olex2_exptl_crystal_mounting_method 'Mounted on nylon loop'
_olex2_submission_special_instructions 'No special instructions were received'

loop_
_space_group_symop_operation_xyz
'x, y, z'
'x, -y, z+1/2'
'x+1/2, y+1/2, z'
'x+1/2, -y+1/2, z+1/2'

loop_
_atom_site_label
_atom_site_type_symbol
_atom_site_fract_x
_atom_site_fract_y
_atom_site_fract_z
_atom_site_U_iso_or_equiv
_atom_site_adp_type
_atom_site_occupancy
_atom_site_site_symmetry_order
_atom_site_calc_flag
_atom_site_refinement_flags_posn
_atom_site_refinement_flags_adp
_atom_site_refinement_flags_occupancy
_atom_site_disorder_assembly
_atom_site_disorder_group
O1 O 0.69166(16) 0.65050(13) 0.7600(2) 0.0686(5) Uani 1 1 d . . . . .
N2 N 0.39313(15) 0.35533(12) 0.38987(18) 0.0458(4) Uani 1 1 d . . . . .
O3 O 0.67509(17) 0.37446(13) 0.6626(3) 0.0863(7) Uani 1 1 d . . . . .
O4 O 0.56284(14) 0.27280(11) 0.69927(17) 0.0551(4) Uani 1 1 d . . . . .
O5 O 0.40543(15) 0.74386(11) 0.52109(19) 0.0614(5) Uani 1 1 d . . . . .
N1 N 0.45960(15) 0.31644(11) 0.47076(19) 0.0454(4) Uani 1 1 d . . . . .
C1 C 0.4678(3) 0.05622(18) 0.4483(3) 0.0822(10) Uani 1 1 d . . . . .
H1 H 0.469003 -0.001651 0.441899 0.099 Uiso 1 1 calc R U . . .
C2 C 0.5563(3) 0.10075(17) 0.4315(3) 0.0714(8) Uani 1 1 d . . . . .
H2 H 0.617099 0.072881 0.414809 0.086 Uiso 1 1 calc R U . . .
C3 C 0.5554(2) 0.18736(15) 0.4393(3) 0.0547(6) Uani 1 1 d . . . . .
H3 H 0.614794 0.218056 0.426913 0.066 Uiso 1 1 calc R U . . .
C4 C 0.4638(2) 0.22664(13) 0.4659(2) 0.0468(5) Uani 1 1 d . . . . .
C5 C 0.52100(18) 0.37076(14) 0.5389(2) 0.0446(5) Uani 1 1 d . . . . .
C6 C 0.49153(17) 0.45065(13) 0.4992(2) 0.0412(5) Uani 1 1 d . . . . .
C7 C 0.51690(17) 0.53546(14) 0.5398(2) 0.0423(5) Uani 1 1 d . . . . .
C8 C 0.59625(19) 0.54975(15) 0.6301(2) 0.0478(5) Uani 1 1 d . . . . .
H8 H 0.636382 0.505616 0.659536 0.057 Uiso 1 1 calc R U . . .
C9 C 0.61439(19) 0.62905(16) 0.6748(2) 0.0511(6) Uani 1 1 d . . . . .
C10 C 0.7519(3) 0.5850(2) 0.8121(3) 0.0761(9) Uani 1 1 d . . . . .
H10A H 0.709539 0.548161 0.862298 0.114 Uiso 1 1 calc R U . . .
H10B H 0.804219 0.607900 0.867871 0.114 Uiso 1 1 calc R U . . .
H10C H 0.782859 0.554616 0.741531 0.114 Uiso 1 1 calc R U . . .
C11 C 0.55130(19) 0.69396(15) 0.6369(2) 0.0516(6) Uani 1 1 d . . . . .
H11 H 0.562270 0.747122 0.670731 0.062 Uiso 1 1 calc R U . . .
C12 C 0.47269(19) 0.68065(15) 0.5499(2) 0.0472(5) Uani 1 1 d . . . . .
C13 C 0.45595(17) 0.60175(14) 0.4895(2) 0.0422(5) Uani 1 1 d . . . . .
C14 C 0.38137(17) 0.58652(15) 0.3821(2) 0.0427(5) Uani 1 1 d . . . . .
C15 C 0.33319(19) 0.65071(15) 0.3093(2) 0.0514(6) Uani 1 1 d . . . . .
H15 H 0.345467 0.706068 0.331746 0.062 Uiso 1 1 calc R U . . .
C16 C 0.2689(2) 0.63304(18) 0.2066(2) 0.0557(6) Uani 1 1 d . . . . .
H16 H 0.238311 0.676720 0.160915 0.067 Uiso 1 1 calc R U . . .
C17 C 0.2483(2) 0.55211(17) 0.1692(2) 0.0547(6) Uani 1 1 d . . . . .
H17 H 0.203765 0.541300 0.099775 0.066 Uiso 1 1 calc R U . . .
C18 C 0.29432(19) 0.48779(17) 0.2355(2) 0.0505(6) Uani 1 1 d . . . . .
H18 H 0.281660 0.433046 0.209915 0.061 Uiso 1 1 calc R U . . .
C19 C 0.36014(17) 0.50366(15) 0.3412(2) 0.0421(5) Uani 1 1 d . . . . .
C20 C 0.41232(16) 0.43643(14) 0.4080(2) 0.0411(5) Uani 1 1 d . . . . .
C21 C 0.3773(3) 0.0965(2) 0.4745(3) 0.0770(9) Uani 1 1 d . . . . .
H21 H 0.317818 0.065861 0.486053 0.092 Uiso 1 1 calc R U . . .
C22 C 0.3749(2) 0.18243(17) 0.4835(3) 0.0591(6) Uani 1 1 d . . . . .
H22 H 0.314081 0.210002 0.501295 0.071 Uiso 1 1 calc R U . . .
C23 C 0.59498(19) 0.34104(15) 0.6388(3) 0.0515(6) Uani 1 1 d . . . . .
C24 C 0.6341(3) 0.2324(2) 0.7888(3) 0.0705(8) Uani 1 1 d . . . . .
H24A H 0.645041 0.266790 0.866035 0.085 Uiso 1 1 calc R U . . .
H24B H 0.699312 0.223829 0.746092 0.085 Uiso 1 1 calc R U . . .
C25 C 0.5889(3) 0.1516(2) 0.8263(4) 0.0889(11) Uani 1 1 d . . . . .
H25A H 0.522567 0.160672 0.863165 0.133 Uiso 1 1 calc R U . . .
H25B H 0.632007 0.124746 0.890119 0.133 Uiso 1 1 calc R U . . .
H25C H 0.582812 0.116737 0.749929 0.133 Uiso 1 1 calc R U . . .
C26 C 0.4047(3) 0.81447(18) 0.6059(3) 0.0744(9) Uani 1 1 d . . . . .
H26A H 0.402670 0.796093 0.695654 0.112 Uiso 1 1 calc R U . . .
H26B H 0.345684 0.848016 0.587279 0.112 Uiso 1 1 calc R U . . .
H26C H 0.465317 0.846909 0.592109 0.112 Uiso 1 1 calc R U . . .

loop_
_atom_site_aniso_label
_atom_site_aniso_U_11
_atom_site_aniso_U_22
_atom_site_aniso_U_33
_atom_site_aniso_U_23
_atom_site_aniso_U_13
_atom_site_aniso_U_12
O1 0.0674(12) 0.0564(12) 0.0815(13) -0.0097(10) -0.0248(10) -0.0008(9)
N2 0.0493(11) 0.0399(10) 0.0481(11) 0.0002(8) -0.0030(8) 0.0048(8)
O3 0.0579(12) 0.0545(12) 0.146(2) 0.0172(13) -0.0375(13) -0.0023(10)
O4 0.0567(10) 0.0522(10) 0.0564(9) 0.0097(8) -0.0086(8) 0.0060(8)
O5 0.0736(12) 0.0417(9) 0.0688(11) -0.0016(8) -0.0063(9) 0.0155(9)
N1 0.0477(10) 0.0377(10) 0.0507(10) -0.0001(8) -0.0004(8) 0.0050(8)
C1 0.120(3) 0.0386(14) 0.089(2) -0.0039(14) 0.023(2) 0.0025(17)
C2 0.094(2) 0.0453(15) 0.0749(18) 0.0050(13) 0.0223(16) 0.0206(15)
C3 0.0634(15) 0.0447(13) 0.0561(14) 0.0036(11) 0.0086(11) 0.0082(11)
C4 0.0600(14) 0.0353(11) 0.0450(11) -0.0016(9) 0.0025(10) 0.0020(10)
C5 0.0415(12) 0.0396(11) 0.0526(12) 0.0008(10) 0.0005(9) 0.0012(10)
C6 0.0380(11) 0.0362(11) 0.0494(12) 0.0031(9) 0.0031(9) 0.0016(9)
C7 0.0396(11) 0.0384(11) 0.0489(12) 0.0025(9) 0.0053(9) -0.0008(9)
C8 0.0444(12) 0.0408(12) 0.0583(14) 0.0017(10) -0.0030(10) 0.0037(10)
C9 0.0492(14) 0.0480(14) 0.0561(14) -0.0023(10) -0.0022(11) -0.0024(11)
C10 0.072(2) 0.078(2) 0.078(2) -0.0105(16) -0.0299(16) 0.0085(17)
C11 0.0578(15) 0.0380(12) 0.0589(14) -0.0024(10) 0.0019(11) -0.0025(11)
C12 0.0498(13) 0.0378(11) 0.0541(13) 0.0060(9) 0.0062(10) 0.0037(9)
C13 0.0407(11) 0.0390(11) 0.0470(12) 0.0072(9) 0.0062(9) 0.0005(9)
C14 0.0388(11) 0.0437(12) 0.0457(12) 0.0088(9) 0.0061(9) 0.0028(9)
C15 0.0512(14) 0.0431(13) 0.0599(15) 0.0116(11) 0.0017(11) 0.0039(11)
C16 0.0516(14) 0.0593(16) 0.0561(14) 0.0161(12) -0.0003(11) 0.0083(11)
C17 0.0513(14) 0.0644(17) 0.0482(13) 0.0082(11) -0.0047(11) 0.0027(12)
C18 0.0503(13) 0.0538(15) 0.0472(13) 0.0004(10) 0.0014(10) 0.0027(11)
C19 0.0392(11) 0.0435(12) 0.0439(11) 0.0037(9) 0.0053(9) 0.0039(9)
C20 0.0405(11) 0.0392(11) 0.0436(12) 0.0004(9) 0.0035(9) 0.0021(9)
C21 0.095(2) 0.0500(16) 0.087(2) -0.0075(15) 0.0117(18) -0.0193(16)
C22 0.0611(16) 0.0502(15) 0.0659(15) -0.0078(12) 0.0033(12) -0.0018(12)
C23 0.0476(13) 0.0372(12) 0.0697(16) 0.0008(11) -0.0049(11) 0.0066(10)
C24 0.0763(19) 0.0712(19) 0.0639(16) 0.0113(14) -0.0163(14) 0.0187(15)
C25 0.105(3) 0.079(2) 0.083(2) 0.0339(17) 0.0177(19) 0.0296(19)
C26 0.101(2) 0.0605(17) 0.0620(16) -0.0026(13) 0.0047(15) 0.0307(16)

loop_
_atom_type_symbol
_atom_type_description
_atom_type_scat_dispersion_real
_atom_type_scat_dispersion_imag
_atom_type_scat_source
C C 0.0033 0.0016 'International Tables Vol C Tables 4.2.6.8 and 6.1.1.4'
H H 0.0000 0.0000 'International Tables Vol C Tables 4.2.6.8 and 6.1.1.4'
N N 0.0061 0.0033 'International Tables Vol C Tables 4.2.6.8 and 6.1.1.4'
O O 0.0106 0.0060 'International Tables Vol C Tables 4.2.6.8 and 6.1.1.4'

loop_
_geom_angle_atom_site_label_1
_geom_angle_atom_site_label_2
_geom_angle_atom_site_label_3
_geom_angle
_geom_angle_site_symmetry_1
_geom_angle_site_symmetry_3
_geom_angle_publ_flag
C9 O1 C10 117.3(2) . . ?
C20 N2 N1 104.20(18) . . ?
C23 O4 C24 117.0(2) . . ?
C12 O5 C26 117.6(2) . . ?
N2 N1 C4 117.74(19) . . ?
N2 N1 C5 112.99(17) . . ?
C5 N1 C4 129.0(2) . . ?
C2 C1 H1 119.7 . . ?
C2 C1 C21 120.5(3) . . ?
C21 C1 H1 119.7 . . ?
C1 C2 H2 119.8 . . ?
C1 C2 C3 120.3(3) . . ?
C3 C2 H2 119.8 . . ?
C2 C3 H3 120.9 . . ?
C4 C3 C2 118.2(3) . . ?
C4 C3 H3 120.9 . . ?
C3 C4 N1 119.6(2) . . ?
C22 C4 N1 118.5(2) . . ?
C22 C4 C3 121.8(2) . . ?
N1 C5 C6 106.0(2) . . ?
N1 C5 C23 121.6(2) . . ?
C6 C5 C23 132.3(2) . . ?
C5 C6 C7 135.3(2) . . ?
C5 C6 C20 104.1(2) . . ?
C20 C6 C7 120.26(19) . . ?
C8 C7 C6 120.3(2) . . ?
C8 C7 C13 121.8(2) . . ?
C13 C7 C6 117.87(19) . . ?
C7 C8 H8 120.1 . . ?
C9 C8 C7 119.7(2) . . ?
C9 C8 H8 120.1 . . ?
O1 C9 C11 115.2(2) . . ?
C8 C9 O1 124.6(2) . . ?
C8 C9 C11 120.2(2) . . ?
O1 C10 H10A 109.5 . . ?
O1 C10 H10B 109.5 . . ?
O1 C10 H10C 109.5 . . ?
H10A C10 H10B 109.5 . . ?
H10A C10 H10C 109.5 . . ?
H10B C10 H10C 109.5 . . ?
C9 C11 H11 119.7 . . ?
C12 C11 C9 120.6(2) . . ?
C12 C11 H11 119.7 . . ?
O5 C12 C13 117.8(2) . . ?
C11 C12 O5 120.1(2) . . ?
C11 C12 C13 122.1(2) . . ?
C7 C13 C14 120.58(19) . . ?
C12 C13 C7 115.1(2) . . ?
C12 C13 C14 124.36(19) . . ?
C15 C14 C13 123.8(2) . . ?
C15 C14 C19 116.2(2) . . ?
C19 C14 C13 119.87(19) . . ?
C14 C15 H15 119.3 . . ?
C16 C15 C14 121.4(2) . . ?
C16 C15 H15 119.3 . . ?
C15 C16 H16 119.2 . . ?
C15 C16 C17 121.6(2) . . ?
C17 C16 H16 119.2 . . ?
C16 C17 H17 120.4 . . ?
C18 C17 C16 119.2(2) . . ?
C18 C17 H17 120.4 . . ?
C17 C18 H18 119.7 . . ?
C17 C18 C19 120.6(3) . . ?
C19 C18 H18 119.7 . . ?
C14 C19 C20 118.0(2) . . ?
C18 C19 C14 121.0(2) . . ?
C18 C19 C20 121.0(2) . . ?
N2 C20 C6 112.69(19) . . ?
N2 C20 C19 125.0(2) . . ?
C6 C20 C19 122.3(2) . . ?
C1 C21 H21 120.0 . . ?
C1 C21 C22 120.1(3) . . ?
C22 C21 H21 120.0 . . ?
C4 C22 C21 119.0(3) . . ?
C4 C22 H22 120.5 . . ?
C21 C22 H22 120.5 . . ?
O3 C23 O4 123.6(2) . . ?
O3 C23 C5 124.3(2) . . ?
O4 C23 C5 112.1(2) . . ?
O4 C24 H24A 110.3 . . ?
O4 C24 H24B 110.3 . . ?
O4 C24 C25 107.2(3) . . ?
H24A C24 H24B 108.5 . . ?
C25 C24 H24A 110.3 . . ?
C25 C24 H24B 110.3 . . ?
C24 C25 H25A 109.5 . . ?
C24 C25 H25B 109.5 . . ?
C24 C25 H25C 109.5 . . ?
H25A C25 H25B 109.5 . . ?
H25A C25 H25C 109.5 . . ?
H25B C25 H25C 109.5 . . ?
O5 C26 H26A 109.5 . . ?
O5 C26 H26B 109.5 . . ?
O5 C26 H26C 109.5 . . ?
H26A C26 H26B 109.5 . . ?
H26A C26 H26C 109.5 . . ?
H26B C26 H26C 109.5 . . ?

loop_
_geom_bond_atom_site_label_1
_geom_bond_atom_site_label_2
_geom_bond_distance
_geom_bond_site_symmetry_2
_geom_bond_publ_flag
O1 C9 1.373(3) . ?
O1 C10 1.414(4) . ?
N2 N1 1.348(3) . ?
N2 C20 1.337(3) . ?
O3 C23 1.202(3) . ?
O4 C23 1.325(3) . ?
O4 C24 1.453(3) . ?
O5 C12 1.373(3) . ?
O5 C26 1.424(3) . ?
N1 C4 1.441(3) . ?
N1 C5 1.371(3) . ?
C1 H1 0.9300 . ?
C1 C2 1.372(5) . ?
C1 C21 1.378(5) . ?
C2 H2 0.9300 . ?
C2 C3 1.391(4) . ?
C3 H3 0.9300 . ?
C3 C4 1.383(3) . ?
C4 C22 1.375(4) . ?
C5 C6 1.397(3) . ?
C5 C23 1.479(3) . ?
C6 C7 1.459(3) . ?
C6 C20 1.407(3) . ?
C7 C8 1.402(3) . ?
C7 C13 1.423(3) . ?
C8 H8 0.9300 . ?
C8 C9 1.370(3) . ?
C9 C11 1.382(3) . ?
C10 H10A 0.9600 . ?
C10 H10B 0.9600 . ?
C10 H10C 0.9600 . ?
C11 H11 0.9300 . ?
C11 C12 1.371(3) . ?
C12 C13 1.423(3) . ?
C13 C14 1.482(3) . ?
C14 C15 1.415(3) . ?
C14 C19 1.419(3) . ?
C15 H15 0.9300 . ?
C15 C16 1.369(4) . ?
C16 H16 0.9300 . ?
C16 C17 1.378(4) . ?
C17 H17 0.9300 . ?
C17 C18 1.370(4) . ?
C18 H18 0.9300 . ?
C18 C19 1.398(3) . ?
C19 C20 1.444(3) . ?
C21 H21 0.9300 . ?
C21 C22 1.380(4) . ?
C22 H22 0.9300 . ?
C24 H24A 0.9700 . ?
C24 H24B 0.9700 . ?
C24 C25 1.476(5) . ?
C25 H25A 0.9600 . ?
C25 H25B 0.9600 . ?
C25 H25C 0.9600 . ?
C26 H26A 0.9600 . ?
C26 H26B 0.9600 . ?
C26 H26C 0.9600 . ?

loop_
_geom_torsion_atom_site_label_1
_geom_torsion_atom_site_label_2
_geom_torsion_atom_site_label_3
_geom_torsion_atom_site_label_4
_geom_torsion
_geom_torsion_site_symmetry_1
_geom_torsion_site_symmetry_2
_geom_torsion_site_symmetry_3
_geom_torsion_site_symmetry_4
_geom_torsion_publ_flag
O1 C9 C11 C12 178.6(2) . . . . ?
N2 N1 C4 C3 123.0(2) . . . . ?
N2 N1 C4 C22 -54.7(3) . . . . ?
N2 N1 C5 C6 0.2(3) . . . . ?
N2 N1 C5 C23 176.3(2) . . . . ?
O5 C12 C13 C7 -169.7(2) . . . . ?
O5 C12 C13 C14 10.2(3) . . . . ?
N1 N2 C20 C6 0.6(2) . . . . ?
N1 N2 C20 C19 179.57(19) . . . . ?
N1 C4 C22 C21 177.7(3) . . . . ?
N1 C5 C6 C7 173.0(2) . . . . ?
N1 C5 C6 C20 0.1(2) . . . . ?
N1 C5 C23 O3 148.4(3) . . . . ?
N1 C5 C23 O4 -31.5(3) . . . . ?
C1 C2 C3 C4 0.8(5) . . . . ?
C1 C21 C22 C4 0.1(5) . . . . ?
C2 C1 C21 C22 0.3(5) . . . . ?
C2 C3 C4 N1 -178.1(2) . . . . ?
C2 C3 C4 C22 -0.5(4) . . . . ?
C3 C4 C22 C21 0.1(4) . . . . ?
C4 N1 C5 C6 173.9(2) . . . . ?
C4 N1 C5 C23 -10.0(4) . . . . ?
C5 N1 C4 C3 -50.5(3) . . . . ?
C5 N1 C4 C22 131.8(3) . . . . ?
C5 C6 C7 C8 8.4(4) . . . . ?
C5 C6 C7 C13 -168.9(2) . . . . ?
C5 C6 C20 N2 -0.4(2) . . . . ?
C5 C6 C20 C19 -179.5(2) . . . . ?
C6 C5 C23 O3 -36.7(5) . . . . ?
C6 C5 C23 O4 143.4(3) . . . . ?
C6 C7 C8 C9 -175.2(2) . . . . ?
C6 C7 C13 C12 169.5(2) . . . . ?
C6 C7 C13 C14 -10.4(3) . . . . ?
C7 C6 C20 N2 -174.64(19) . . . . ?
C7 C6 C20 C19 6.3(3) . . . . ?
C7 C8 C9 O1 -178.0(2) . . . . ?
C7 C8 C9 C11 3.6(4) . . . . ?
C7 C13 C14 C15 -166.9(2) . . . . ?
C7 C13 C14 C19 8.7(3) . . . . ?
C8 C7 C13 C12 -7.8(3) . . . . ?
C8 C7 C13 C14 172.3(2) . . . . ?
C8 C9 C11 C12 -2.9(4) . . . . ?
C9 C11 C12 O5 174.7(2) . . . . ?
C9 C11 C12 C13 -3.6(3) . . . . ?
C10 O1 C9 C8 -4.7(4) . . . . ?
C10 O1 C9 C11 173.7(2) . . . . ?
C11 C12 C13 C7 8.6(3) . . . . ?
C11 C12 C13 C14 -171.5(2) . . . . ?
C12 C13 C14 C15 13.3(3) . . . . ?
C12 C13 C14 C19 -171.2(2) . . . . ?
C13 C7 C8 C9 2.0(3) . . . . ?
C13 C14 C15 C16 176.5(2) . . . . ?
C13 C14 C19 C18 -176.50(19) . . . . ?
C13 C14 C19 C20 0.6(3) . . . . ?
C14 C15 C16 C17 -0.2(4) . . . . ?
C14 C19 C20 N2 173.0(2) . . . . ?
C14 C19 C20 C6 -8.1(3) . . . . ?
C15 C14 C19 C18 -0.6(3) . . . . ?
C15 C14 C19 C20 176.50(19) . . . . ?
C15 C16 C17 C18 -0.8(4) . . . . ?
C16 C17 C18 C19 1.0(3) . . . . ?
C17 C18 C19 C14 -0.3(3) . . . . ?
C17 C18 C19 C20 -177.3(2) . . . . ?
C18 C19 C20 N2 -9.9(3) . . . . ?
C18 C19 C20 C6 169.0(2) . . . . ?
C19 C14 C15 C16 0.8(3) . . . . ?
C20 N2 N1 C4 -174.97(18) . . . . ?
C20 N2 N1 C5 -0.5(2) . . . . ?
C20 C6 C7 C8 -179.6(2) . . . . ?
C20 C6 C7 C13 3.1(3) . . . . ?
C21 C1 C2 C3 -0.7(5) . . . . ?
C23 O4 C24 C25 -170.6(3) . . . . ?
C23 C5 C6 C7 -2.5(5) . . . . ?
C23 C5 C6 C20 -175.4(2) . . . . ?
C24 O4 C23 O3 -6.7(4) . . . . ?
C24 O4 C23 C5 173.2(2) . . . . ?
C26 O5 C12 C11 -15.0(4) . . . . ?
C26 O5 C12 C13 163.4(2) . . . . ?
